data_1540903
loop_
_publ_author_name
'Schellenberg, L.'
'Jorda, J.L.'
'Muller, J.'

_publ_section_title
;
 The rhodium-silicon phase diagram
;
_journal_name_full 'Journal of the Less-Common Metals'
_journal_page_first 261
_journal_page_last 274
_journal_volume 109
_journal_year 1985
_chemical_formula_sum 'Rh Si'
_space_group_IT_number 14
_symmetry_space_group_name_Hall '-P 2ybc'
_symmetry_space_group_name_H-M 'P 1 21/c 1'
_cell_angle_alpha 90
_cell_angle_beta 115.92
_cell_angle_gamma 90
_cell_formula_units_Z 4
_cell_length_a 4.588
_cell_length_b 4.568
_cell_length_c 5.535
_cell_volume 104.333
_citation_journal_id_ASTM JCOMAH
_cod_data_source_file Schellenberg_JCOMAH_1985_238.cif
_cod_data_source_block Rh1Si1
_cod_original_cell_volume 104.3332
_cod_original_formula_sum 'Rh1 Si1'
_cod_database_code 1540903

loop_
_symmetry_equiv_pos_as_xyz
x,y,z
-x,y+1/2,-z+1/2
-x,-y,-z
x,-y-1/2,z-1/2

loop_
_atom_site_label
_atom_site_type_symbol
_atom_site_fract_x
_atom_site_fract_y
_atom_site_fract_z
_atom_site_occupancy
_atom_site_U_iso_or_equiv
Rh1 Rh 0.3006 0.8501 0.1006 1 0.0
Si1 Si 0.803 0.862 0.606 1 0.0
